data_2210057
loop_
_publ_author_name
'Feng Li'
'Handong Yin'
'Jun Zhai'
'Daqi Wang'

_publ_section_title
;
 Tris(<i>N</i>,<i>N</i>-diethylcarbamato-\k^2^<i>S</i>,<i>S</i>')arsenic(III)
;
_journal_coeditor_code AT2076
_journal_issue 9
_journal_name_full 'Acta Crystallographica Section E'
_journal_page_first m2205
_journal_page_last m2207
_journal_paper_doi 10.1107/S1600536806031540
_journal_volume 62
_journal_year 2006
_chemical_formula_iupac '[As (C5 H10 N1 S2)3]'
_chemical_formula_moiety 'C15 H30 As N3 S6'
_chemical_formula_sum 'C15 H30 As N3 S6'
_chemical_formula_weight 519.70
_chemical_name_systematic
;
Tris(N,N-diethylcarbamato-\k^2^S,S')arsenic(III)
;
_space_group_IT_number 14
_symmetry_cell_setting monoclinic
_symmetry_space_group_name_Hall '-P 2ybc'
_symmetry_space_group_name_H-M 'P 1 21/c 1'
_atom_sites_solution_hydrogens geom
_atom_sites_solution_primary direct
_atom_sites_solution_secondary difmap
_audit_creation_method SHELXL-97
_cell_angle_alpha 90.00
_cell_angle_beta 100.990(4)
_cell_angle_gamma 90.00
_cell_formula_units_Z 4
_cell_length_a 15.868(5)
_cell_length_b 8.389(3)
_cell_length_c 18.548(6)
_cell_measurement_reflns_used 4083
_cell_measurement_temperature 298(2)
_cell_measurement_theta_max 26.454
_cell_measurement_theta_min 2.615
_cell_volume 2423.8(14)
_computing_cell_refinement 'SAINT (Siemens, 1996)'
_computing_data_collection 'SMART (Siemens, 1996)'
_computing_data_reduction SAINT
_computing_molecular_graphics 'SHELXTL (Sheldrick, 1997b)'
_computing_publication_material SHELXTL
_computing_structure_refinement 'SHELXL97 (Sheldrick, 1997a)'
_computing_structure_solution 'SHELXS97 (Sheldrick, 1997a)'
_diffrn_ambient_temperature 298(2)
_diffrn_measured_fraction_theta_full 0.999
_diffrn_measured_fraction_theta_max 0.999
_diffrn_measurement_device_type 'Siemens SMART CCD'
_diffrn_measurement_method '\f and \w'
_diffrn_radiation_monochromator graphite
_diffrn_radiation_source 'fine-focus sealed tube'
_diffrn_radiation_type MoK\a
_diffrn_radiation_wavelength 0.71073
_diffrn_reflns_av_R_equivalents 0.0376
_diffrn_reflns_av_sigmaI/netI 0.0443
_diffrn_reflns_limit_h_max 18
_diffrn_reflns_limit_h_min -18
_diffrn_reflns_limit_k_max 9
_diffrn_reflns_limit_k_min -9
_diffrn_reflns_limit_l_max 16
_diffrn_reflns_limit_l_min -22
_diffrn_reflns_number 12134
_diffrn_reflns_theta_full 25.01
_diffrn_reflns_theta_max 25.01
_diffrn_reflns_theta_min 1.31
_diffrn_standards_decay_% 0
_diffrn_standards_interval_count 0
_diffrn_standards_interval_time 0
_diffrn_standards_number 0
_exptl_absorpt_coefficient_mu 1.924
_exptl_absorpt_correction_T_max 0.5960
_exptl_absorpt_correction_T_min 0.5692
_exptl_absorpt_correction_type multi-scan
_exptl_absorpt_process_details '(SADABS; Sheldrick, 1996)'
_exptl_crystal_colour orange-red
_exptl_crystal_density_diffrn 1.424
_exptl_crystal_density_method 'not measured'
_exptl_crystal_description block
_exptl_crystal_F_000 1080
_exptl_crystal_size_max 0.33
_exptl_crystal_size_mid 0.31
_exptl_crystal_size_min 0.30
_refine_diff_density_max 0.667
_refine_diff_density_min -0.463
_refine_ls_extinction_method none
_refine_ls_goodness_of_fit_ref 1.011
_refine_ls_hydrogen_treatment constr
_refine_ls_matrix_type full
_refine_ls_number_parameters 232
_refine_ls_number_reflns 4257
_refine_ls_number_restraints 0
_refine_ls_restrained_S_all 1.011
_refine_ls_R_factor_all 0.0569
_refine_ls_R_factor_gt 0.0332
_refine_ls_shift/su_max 0.002
_refine_ls_shift/su_mean 0.000
_refine_ls_structure_factor_coef Fsqd
_refine_ls_weighting_details 'calc w=1/[\s^2^(Fo^2^)+(0.0397P)^2^+1.0408P] where P=(Fo^2^+2Fc^2^)/3'
_refine_ls_weighting_scheme calc
_refine_ls_wR_factor_gt 0.0757
_refine_ls_wR_factor_ref 0.0879
_reflns_number_gt 3141
_reflns_number_total 4257
_reflns_threshold_expression I>2\s(I)
_cod_data_source_file at2076.cif
_cod_data_source_block I
_cod_original_cell_volume 2423.9(14)
_cod_original_sg_symbol_H-M 'P 21/c'
_cod_database_code 2210057
_cod_database_fobs_code 2210057

loop_
_symmetry_equiv_pos_as_xyz
'x, y, z'
'-x, y+1/2, -z+1/2'
'-x, -y, -z'
'x, -y-1/2, z-1/2'

loop_
_atom_site_type_symbol
_atom_site_label
_atom_site_fract_x
_atom_site_fract_y
_atom_site_fract_z
_atom_site_U_iso_or_equiv
_atom_site_adp_type
_atom_site_calc_flag
_atom_site_refinement_flags
_atom_site_occupancy
As As1 0.25896(2) 0.80445(4) 0.878817(18) 0.03740(12) Uani d . 1
N N1 0.45510(17) 0.4362(3) 0.89791(15) 0.0455(7) Uani d . 1
N N2 0.03384(17) 0.7385(3) 0.70982(14) 0.0389(7) Uani d . 1
N N3 0.25087(18) 1.0919(3) 1.06807(14) 0.0444(7) Uani d . 1
S S1 0.29442(6) 0.53203(11) 0.88517(5) 0.0472(2) Uani d . 1
S S2 0.44218(7) 0.75214(13) 0.89367(7) 0.0683(3) Uani d . 1
S S3 0.11414(5) 0.73081(11) 0.84921(5) 0.0407(2) Uani d . 1
S S4 0.19631(6) 0.83642(13) 0.72657(5) 0.0538(3) Uani d . 1
S S5 0.25468(6) 0.80706(11) 1.00515(5) 0.0447(2) Uani d . 1
S S6 0.21377(6) 1.10783(11) 0.92238(5) 0.0483(2) Uani d . 1
C C1 0.4053(2) 0.5643(4) 0.89273(18) 0.0423(8) Uani d . 1
C C2 0.5487(2) 0.4508(5) 0.9053(2) 0.0589(11) Uani d . 1
H H2A 0.5761 0.3635 0.9352 0.071 Uiso calc R 1
H H2B 0.5673 0.5494 0.9308 0.071 Uiso calc R 1
C C3 0.5776(3) 0.4496(6) 0.8328(2) 0.0773(14) Uani d . 1
H H3A 0.5539 0.3583 0.8049 0.116 Uiso calc R 1
H H3B 0.6392 0.4445 0.8411 0.116 Uiso calc R 1
H H3C 0.5584 0.5450 0.8062 0.116 Uiso calc R 1
C C4 0.4210(3) 0.2726(5) 0.8998(2) 0.0601(11) Uani d . 1
H H4A 0.4650 0.2054 0.9281 0.072 Uiso calc R 1
H H4B 0.3726 0.2744 0.9247 0.072 Uiso calc R 1
C C5 0.3936(3) 0.2026(6) 0.8271(3) 0.0891(16) Uani d . 1
H H5A 0.3467 0.2634 0.8000 0.134 Uiso calc R 1
H H5B 0.3754 0.0947 0.8320 0.134 Uiso calc R 1
H H5C 0.4406 0.2037 0.8013 0.134 Uiso calc R 1
C C6 0.1087(2) 0.7665(4) 0.75464(17) 0.0371(8) Uani d . 1
C C7 0.0218(2) 0.7745(5) 0.63068(18) 0.0552(10) Uani d . 1
H H7A 0.0609 0.8591 0.6231 0.066 Uiso calc R 1
H H7B -0.0363 0.8123 0.6135 0.066 Uiso calc R 1
C C8 0.0377(3) 0.6305(6) 0.5860(2) 0.0725(13) Uani d . 1
H H8A 0.0934 0.5873 0.6054 0.109 Uiso calc R 1
H H8B 0.0350 0.6615 0.5358 0.109 Uiso calc R 1
H H8C -0.0053 0.5512 0.5884 0.109 Uiso calc R 1
C C9 -0.0411(2) 0.6705(4) 0.73433(19) 0.0425(9) Uani d . 1
H H9A -0.0219 0.6126 0.7798 0.051 Uiso calc R 1
H H9B -0.0689 0.5951 0.6978 0.051 Uiso calc R 1
C C10 -0.1058(3) 0.7959(5) 0.7466(2) 0.0590(11) Uani d . 1
H H10A -0.0799 0.8663 0.7854 0.089 Uiso calc R 1
H H10B -0.1548 0.7448 0.7600 0.089 Uiso calc R 1
H H10C -0.1237 0.8560 0.7023 0.089 Uiso calc R 1
C C11 0.24018(19) 1.0152(4) 1.00431(18) 0.0382(8) Uani d . 1
C C12 0.2768(2) 1.0100(5) 1.13914(19) 0.0536(10) Uani d . 1
H H12A 0.2554 0.9015 1.1346 0.064 Uiso calc R 1
H H12B 0.2508 1.0636 1.1758 0.064 Uiso calc R 1
C C13 0.3729(3) 1.0067(6) 1.1649(2) 0.0739(13) Uani d . 1
H H13A 0.3989 0.9507 1.1296 0.111 Uiso calc R 1
H H13B 0.3865 0.9535 1.2114 0.111 Uiso calc R 1
H H13C 0.3944 1.1139 1.1699 0.111 Uiso calc R 1
C C14 0.2447(3) 1.2667(5) 1.0699(2) 0.0686(13) Uani d . 1
H H14A 0.2694 1.3107 1.0303 0.082 Uiso calc R 1
H H14B 0.2784 1.3050 1.1158 0.082 Uiso calc R 1
C C15 0.1545(3) 1.3265(6) 1.0628(3) 0.0915(17) Uani d . 1
H H15A 0.1225 1.3006 1.0149 0.137 Uiso calc R 1
H H15B 0.1552 1.4401 1.0693 0.137 Uiso calc R 1
H H15C 0.1280 1.2773 1.0996 0.137 Uiso calc R 1

loop_
_atom_site_aniso_label
_atom_site_aniso_U_11
_atom_site_aniso_U_22
_atom_site_aniso_U_33
_atom_site_aniso_U_12
_atom_site_aniso_U_13
_atom_site_aniso_U_23
As1 0.0320(2) 0.0344(2) 0.0434(2) 0.00130(15) 0.00117(14) -0.00345(16)
N1 0.0361(17) 0.0447(19) 0.0539(18) 0.0077(14) 0.0046(13) 0.0008(14)
N2 0.0375(16) 0.0363(16) 0.0397(16) -0.0019(13) -0.0006(12) -0.0013(13)
N3 0.0489(18) 0.0426(18) 0.0394(17) -0.0059(14) 0.0025(13) -0.0090(14)
S1 0.0322(5) 0.0355(5) 0.0724(6) 0.0009(4) 0.0062(4) -0.0049(4)
S2 0.0450(6) 0.0448(6) 0.1148(10) -0.0076(5) 0.0145(6) -0.0001(6)
S3 0.0349(5) 0.0449(5) 0.0400(5) -0.0007(4) 0.0015(4) -0.0013(4)
S4 0.0431(6) 0.0704(7) 0.0493(6) -0.0112(5) 0.0127(4) -0.0060(5)
S5 0.0506(6) 0.0373(5) 0.0426(5) 0.0026(4) -0.0005(4) 0.0004(4)
S6 0.0546(6) 0.0394(5) 0.0477(5) 0.0030(4) 0.0015(4) 0.0029(4)
C1 0.036(2) 0.043(2) 0.049(2) 0.0037(16) 0.0073(15) -0.0014(17)
C2 0.033(2) 0.070(3) 0.070(3) 0.010(2) 0.0010(18) 0.002(2)
C3 0.057(3) 0.095(4) 0.085(3) -0.009(3) 0.027(2) -0.010(3)
C4 0.056(3) 0.045(2) 0.079(3) 0.007(2) 0.013(2) 0.002(2)
C5 0.099(4) 0.072(3) 0.102(4) -0.005(3) 0.035(3) -0.010(3)
C6 0.0354(19) 0.0318(18) 0.0424(19) 0.0028(15) 0.0031(15) -0.0044(15)
C7 0.052(2) 0.071(3) 0.038(2) -0.010(2) -0.0034(17) 0.0026(19)
C8 0.059(3) 0.104(4) 0.054(3) 0.000(3) 0.011(2) -0.016(3)
C9 0.041(2) 0.036(2) 0.046(2) -0.0096(16) -0.0036(16) 0.0024(16)
C10 0.051(2) 0.054(3) 0.072(3) 0.003(2) 0.013(2) -0.004(2)
C11 0.0282(18) 0.040(2) 0.045(2) -0.0032(15) 0.0036(14) -0.0011(16)
C12 0.058(2) 0.060(3) 0.043(2) -0.004(2) 0.0086(17) -0.0075(19)
C13 0.061(3) 0.089(4) 0.063(3) -0.002(2) -0.009(2) -0.007(2)
C14 0.093(4) 0.046(3) 0.062(3) -0.007(2) 0.003(2) -0.018(2)
C15 0.114(5) 0.078(4) 0.084(3) 0.039(3) 0.020(3) -0.015(3)

loop_
_atom_type_symbol
_atom_type_description
_atom_type_scat_dispersion_real
_atom_type_scat_dispersion_imag
_atom_type_scat_source
C C 0.0033 0.0016 'International Tables Vol C Tables 4.2.6.8 and 6.1.1.4'
H H 0.0000 0.0000 'International Tables Vol C Tables 4.2.6.8 and 6.1.1.4'
N N 0.0061 0.0033 'International Tables Vol C Tables 4.2.6.8 and 6.1.1.4'
S S 0.1246 0.1234 'International Tables Vol C Tables 4.2.6.8 and 6.1.1.4'
As As 0.0499 2.0058 'International Tables Vol C Tables 4.2.6.8 and 6.1.1.4'

loop_
_geom_angle_atom_site_label_1
_geom_angle_atom_site_label_2
_geom_angle_atom_site_label_3
_geom_angle
_geom_angle_publ_flag
S3 As1 S1 88.29(4) y
S3 As1 S5 91.29(3) y
S1 As1 S5 90.64(3) y
S3 As1 S6 90.78(3) y
S1 As1 S6 159.97(4) y
S5 As1 S6 69.37(3) y
S3 As1 S4 69.37(3) y
S1 As1 S4 100.24(3) y
S5 As1 S4 157.28(4) y
S6 As1 S4 98.13(3) y
S3 As1 S2 154.60(4) y
S1 As1 S2 67.81(3) y
S5 As1 S2 97.20(4) y
S6 As1 S2 114.62(3) y
S4 As1 S2 105.36(4) y
C1 N1 C2 121.1(3) ?
C1 N1 C4 122.6(3) ?
C2 N1 C4 116.3(3) ?
C6 N2 C9 123.6(3) ?
C6 N2 C7 121.0(3) ?
C9 N2 C7 115.4(3) ?
C11 N3 C14 120.4(3) ?
C11 N3 C12 122.5(3) ?
C14 N3 C12 116.9(3) ?
C1 S1 As1 94.63(12) ?
C1 S2 As1 78.48(12) ?
C6 S3 As1 92.77(11) ?
C6 S4 As1 79.12(11) ?
C11 S5 As1 91.65(11) ?
C11 S6 As1 78.95(12) ?
N1 C1 S2 123.9(3) ?
N1 C1 S1 117.0(3) ?
S2 C1 S1 119.1(2) ?
N1 C2 C3 113.1(3) ?
N1 C2 H2A 109.0 ?
C3 C2 H2A 109.0 ?
N1 C2 H2B 109.0 ?
C3 C2 H2B 109.0 ?
H2A C2 H2B 107.8 ?
C2 C3 H3A 109.5 ?
C2 C3 H3B 109.5 ?
H3A C3 H3B 109.5 ?
C2 C3 H3C 109.5 ?
H3A C3 H3C 109.5 ?
H3B C3 H3C 109.5 ?
C5 C4 N1 113.5(4) ?
C5 C4 H4A 108.9 ?
N1 C4 H4A 108.9 ?
C5 C4 H4B 108.9 ?
N1 C4 H4B 108.9 ?
H4A C4 H4B 107.7 ?
C4 C5 H5A 109.5 ?
C4 C5 H5B 109.5 ?
H5A C5 H5B 109.5 ?
C4 C5 H5C 109.5 ?
H5A C5 H5C 109.5 ?
H5B C5 H5C 109.5 ?
N2 C6 S4 124.0(3) ?
N2 C6 S3 117.3(3) ?
S4 C6 S3 118.70(18) ?
N2 C7 C8 112.2(3) ?
N2 C7 H7A 109.2 ?
C8 C7 H7A 109.2 ?
N2 C7 H7B 109.2 ?
C8 C7 H7B 109.2 ?
H7A C7 H7B 107.9 ?
C7 C8 H8A 109.5 ?
C7 C8 H8B 109.5 ?
H8A C8 H8B 109.5 ?
C7 C8 H8C 109.5 ?
H8A C8 H8C 109.5 ?
H8B C8 H8C 109.5 ?
N2 C9 C10 112.9(3) ?
N2 C9 H9A 109.0 ?
C10 C9 H9A 109.0 ?
N2 C9 H9B 109.0 ?
C10 C9 H9B 109.0 ?
H9A C9 H9B 107.8 ?
C9 C10 H10A 109.5 ?
C9 C10 H10B 109.5 ?
H10A C10 H10B 109.5 ?
C9 C10 H10C 109.5 ?
H10A C10 H10C 109.5 ?
H10B C10 H10C 109.5 ?
N3 C11 S6 123.2(3) ?
N3 C11 S5 118.5(2) ?
S6 C11 S5 118.32(19) ?
N3 C12 C13 112.6(3) ?
N3 C12 H12A 109.1 ?
C13 C12 H12A 109.1 ?
N3 C12 H12B 109.1 ?
C13 C12 H12B 109.1 ?
H12A C12 H12B 107.8 ?
C12 C13 H13A 109.5 ?
C12 C13 H13B 109.5 ?
H13A C13 H13B 109.5 ?
C12 C13 H13C 109.5 ?
H13A C13 H13C 109.5 ?
H13B C13 H13C 109.5 ?
N3 C14 C15 113.5(4) ?
N3 C14 H14A 108.9 ?
C15 C14 H14A 108.9 ?
N3 C14 H14B 108.9 ?
C15 C14 H14B 108.9 ?
H14A C14 H14B 107.7 ?
C14 C15 H15A 109.5 ?
C14 C15 H15B 109.5 ?
H15A C15 H15B 109.5 ?
C14 C15 H15C 109.5 ?
H15A C15 H15C 109.5 ?
H15B C15 H15C 109.5 ?

loop_
_geom_bond_atom_site_label_1
_geom_bond_atom_site_label_2
_geom_bond_distance
_geom_bond_publ_flag
As1 S3 2.3417(12) y
As1 S1 2.3513(12) y
As1 S5 2.3573(12) y
As1 S6 2.8047(13) y
As1 S4 2.8221(13) y
As1 S2 2.9009(15) y
N1 C1 1.326(4) ?
N1 C2 1.470(4) ?
N1 C4 1.478(5) ?
N2 C6 1.334(4) ?
N2 C9 1.466(4) ?
N2 C7 1.475(4) ?
N3 C11 1.328(4) ?
N3 C14 1.471(5) ?
N3 C12 1.474(4) ?
S1 C1 1.759(3) y
S2 C1 1.680(4) y
S3 C6 1.765(3) y
S4 C6 1.681(4) y
S5 C11 1.761(3) y
S6 C11 1.687(3) y
C2 C3 1.501(5) ?
C2 H2A 0.9700 ?
C2 H2B 0.9700 ?
C3 H3A 0.9600 ?
C3 H3B 0.9600 ?
C3 H3C 0.9600 ?
C4 C5 1.459(6) ?
C4 H4A 0.9700 ?
C4 H4B 0.9700 ?
C5 H5A 0.9600 ?
C5 H5B 0.9600 ?
C5 H5C 0.9600 ?
C7 C8 1.513(5) ?
C7 H7A 0.9700 ?
C7 H7B 0.9700 ?
C8 H8A 0.9600 ?
C8 H8B 0.9600 ?
C8 H8C 0.9600 ?
C9 C10 1.518(5) ?
C9 H9A 0.9700 ?
C9 H9B 0.9700 ?
C10 H10A 0.9600 ?
C10 H10B 0.9600 ?
C10 H10C 0.9600 ?
C12 C13 1.508(5) ?
C12 H12A 0.9700 ?
C12 H12B 0.9700 ?
C13 H13A 0.9600 ?
C13 H13B 0.9600 ?
C13 H13C 0.9600 ?
C14 C15 1.499(6) ?
C14 H14A 0.9700 ?
C14 H14B 0.9700 ?
C15 H15A 0.9600 ?
C15 H15B 0.9600 ?
C15 H15C 0.9600 ?
